data_2233947
loop_
_publ_author_name
'Suchetan, P. A.'
'Foro, Sabine'
'Gowda, B. Thimme'
'Prakash, M. Shet'

_publ_section_title
;
 <i>N</i>-(3-Chlorobenzoyl)-2-nitrobenzenesulfonamide
;
_journal_coeditor_code NC2268
_journal_issue 3
_journal_name_full 'Acta Crystallographica Section E'
_journal_page_first o786
_journal_paper_doi 10.1107/S160053681200640X
_journal_volume 68
_journal_year 2012
_chemical_formula_iupac 'C13 H9 Cl N2 O5 S'
_chemical_formula_moiety 'C13 H9 Cl N2 O5 S'
_chemical_formula_sum 'C13 H9 Cl N2 O5 S'
_chemical_formula_weight 340.73
_chemical_name_systematic
;
<i>N</i>-(3-Chlorobenzoyl)-2-nitrobenzenesulfonamide
;
_space_group_IT_number 61
_symmetry_cell_setting orthorhombic
_symmetry_space_group_name_Hall '-P 2ac 2ab'
_symmetry_space_group_name_H-M 'P b c a'
_atom_sites_solution_hydrogens geom
_atom_sites_solution_primary direct
_atom_sites_solution_secondary difmap
_audit_creation_method SHELXL97
_cell_angle_alpha 90.00
_cell_angle_beta 90.00
_cell_angle_gamma 90.00
_cell_formula_units_Z 8
_cell_length_a 12.2046(8)
_cell_length_b 12.6121(9)
_cell_length_c 18.4330(10)
_cell_measurement_reflns_used 1818
_cell_measurement_temperature 293(2)
_cell_measurement_theta_max 27.86
_cell_measurement_theta_min 2.55
_cell_volume 2837.3(3)
_computing_cell_refinement 'CrysAlis RED (Oxford Diffraction, 2009)'
_computing_data_collection 'CrysAlis CCD (Oxford Diffraction, 2009)'
_computing_data_reduction 'CrysAlis RED (Oxford Diffraction, 2009)'
_computing_molecular_graphics 'PLATON (Spek, 2009)'
_computing_publication_material 'SHELXL97 (Sheldrick, 2008)'
_computing_structure_refinement 'SHELXL97 (Sheldrick, 2008)'
_computing_structure_solution 'SHELXS97 (Sheldrick, 2008)'
_diffrn_ambient_temperature 293(2)
_diffrn_measured_fraction_theta_full 0.998
_diffrn_measured_fraction_theta_max 0.998
_diffrn_measurement_device_type 'Oxford Xcalibur diffractometer with Sapphire CCD detector'
_diffrn_measurement_method 'Rotation method data acquisition using \w and \f scans'
_diffrn_radiation_monochromator graphite
_diffrn_radiation_source 'fine-focus sealed tube'
_diffrn_radiation_type MoK\a
_diffrn_radiation_wavelength 0.71073
_diffrn_reflns_av_R_equivalents 0.0511
_diffrn_reflns_av_sigmaI/netI 0.0524
_diffrn_reflns_limit_h_max 15
_diffrn_reflns_limit_h_min -13
_diffrn_reflns_limit_k_max 11
_diffrn_reflns_limit_k_min -15
_diffrn_reflns_limit_l_max 23
_diffrn_reflns_limit_l_min -22
_diffrn_reflns_number 11298
_diffrn_reflns_theta_full 26.37
_diffrn_reflns_theta_max 26.37
_diffrn_reflns_theta_min 2.57
_diffrn_standards_decay_% 0
_diffrn_standards_number 0
_exptl_absorpt_coefficient_mu 0.442
_exptl_absorpt_correction_T_max 0.9655
_exptl_absorpt_correction_T_min 0.8863
_exptl_absorpt_correction_type multi-scan
_exptl_absorpt_process_details '(CrysAlis RED; Oxford Diffraction, 2009)'
_exptl_crystal_colour colourless
_exptl_crystal_density_diffrn 1.595
_exptl_crystal_density_method 'not measured'
_exptl_crystal_description rod
_exptl_crystal_F_000 1392
_exptl_crystal_size_max 0.28
_exptl_crystal_size_mid 0.28
_exptl_crystal_size_min 0.08
_refine_diff_density_max 0.340
_refine_diff_density_min -0.286
_refine_ls_extinction_method none
_refine_ls_goodness_of_fit_ref 1.196
_refine_ls_hydrogen_treatment mixed
_refine_ls_matrix_type full
_refine_ls_number_parameters 202
_refine_ls_number_reflns 2889
_refine_ls_number_restraints 1
_refine_ls_restrained_S_all 1.196
_refine_ls_R_factor_all 0.1214
_refine_ls_R_factor_gt 0.0742
_refine_ls_shift/su_max 0.000
_refine_ls_shift/su_mean 0.000
_refine_ls_structure_factor_coef Fsqd
_refine_ls_weighting_details 'calc w = 1/[\s^2^(Fo^2^)+(0.0362P)^2^+4.7309P] where P=(Fo^2^+2Fc^2^)/3'
_refine_ls_weighting_scheme calc
_refine_ls_wR_factor_gt 0.1296
_refine_ls_wR_factor_ref 0.1473
_reflns_number_gt 1911
_reflns_number_total 2889
_reflns_threshold_expression I>2\s(I)
_cod_data_source_file nc2268.cif
_cod_data_source_block I
_cod_database_code 2233947
_cod_database_fobs_code 2233947

loop_
_symmetry_equiv_pos_as_xyz
'x, y, z'
'-x+1/2, -y, z+1/2'
'x+1/2, -y+1/2, -z'
'-x, y+1/2, -z+1/2'
'-x, -y, -z'
'x-1/2, y, -z-1/2'
'-x-1/2, y-1/2, z'
'x, -y-1/2, z-1/2'

loop_
_atom_site_type_symbol
_atom_site_label
_atom_site_fract_x
_atom_site_fract_y
_atom_site_fract_z
_atom_site_U_iso_or_equiv
_atom_site_adp_type
_atom_site_calc_flag
_atom_site_refinement_flags
_atom_site_occupancy
_atom_site_symmetry_multiplicity
C C1 -0.0112(3) 0.7252(3) 0.0676(2) 0.0347(9) Uani d . 1 1
C C2 -0.0862(3) 0.7030(3) 0.0131(2) 0.0402(10) Uani d . 1 1
C C3 -0.1369(4) 0.6063(4) 0.0079(3) 0.0503(12) Uani d . 1 1
H H3 -0.1854 0.5924 -0.0298 0.060 Uiso calc R 1 1
C C4 -0.1152(4) 0.5307(4) 0.0590(3) 0.0552(13) Uani d . 1 1
H H4 -0.1498 0.4652 0.0563 0.066 Uiso calc R 1 1
C C5 -0.0427(4) 0.5506(4) 0.1143(3) 0.0537(13) Uani d . 1 1
H H5 -0.0286 0.4986 0.1488 0.064 Uiso calc R 1 1
C C6 0.0092(4) 0.6469(3) 0.1188(2) 0.0450(11) Uani d . 1 1
H H6 0.0582 0.6598 0.1564 0.054 Uiso calc R 1 1
C C7 -0.0490(3) 0.9234(3) 0.1845(2) 0.0389(10) Uani d . 1 1
C C8 -0.1239(3) 1.0094(3) 0.2089(2) 0.0354(9) Uani d . 1 1
C C9 -0.1284(3) 1.1061(3) 0.1738(2) 0.0390(10) Uani d . 1 1
H H9 -0.0812 1.1205 0.1354 0.047 Uiso calc R 1 1
C C10 -0.2036(4) 1.1812(3) 0.1960(2) 0.0400(10) Uani d . 1 1
C C11 -0.2730(4) 1.1613(4) 0.2528(2) 0.0456(11) Uani d . 1 1
H H11 -0.3240 1.2119 0.2672 0.055 Uiso calc R 1 1
C C12 -0.2663(4) 1.0654(4) 0.2884(2) 0.0499(12) Uani d . 1 1
H H12 -0.3127 1.0518 0.3273 0.060 Uiso calc R 1 1
C C13 -0.1921(4) 0.9897(3) 0.2670(2) 0.0452(11) Uani d . 1 1
H H13 -0.1879 0.9254 0.2915 0.054 Uiso calc R 1 1
N N1 -0.0153(3) 0.9315(3) 0.11212(18) 0.0400(9) Uani d D 1 1
H H1N -0.050(3) 0.966(3) 0.0794(18) 0.048 Uiso d D 1 1
N N2 -0.1148(3) 0.7825(3) -0.0428(2) 0.0528(10) Uani d . 1 1
O O1 0.0765(2) 0.8844(2) -0.00038(15) 0.0478(8) Uani d . 1 1
O O2 0.1576(2) 0.8265(2) 0.11536(16) 0.0514(8) Uani d . 1 1
O O3 -0.0201(3) 0.8509(2) 0.22210(16) 0.0538(8) Uani d . 1 1
O O4 -0.1559(3) 0.8640(3) -0.0218(2) 0.0730(11) Uani d . 1 1
O O5 -0.0955(3) 0.7592(3) -0.10577(18) 0.0747(11) Uani d . 1 1
Cl Cl1 -0.20968(12) 1.29932(10) 0.14917(7) 0.0697(4) Uani d . 1 1
S S1 0.06425(8) 0.84464(8) 0.07160(6) 0.0381(3) Uani d . 1 1

loop_
_atom_site_aniso_label
_atom_site_aniso_U_11
_atom_site_aniso_U_22
_atom_site_aniso_U_33
_atom_site_aniso_U_12
_atom_site_aniso_U_13
_atom_site_aniso_U_23
C1 0.036(2) 0.030(2) 0.038(2) 0.0025(18) 0.0033(19) 0.0001(18)
C2 0.037(2) 0.044(3) 0.040(2) 0.007(2) 0.0002(19) 0.011(2)
C3 0.042(3) 0.054(3) 0.055(3) -0.004(2) -0.008(2) 0.004(2)
C4 0.063(3) 0.037(3) 0.066(3) -0.011(2) -0.001(3) 0.007(2)
C5 0.068(3) 0.041(3) 0.052(3) 0.005(2) -0.005(3) 0.013(2)
C6 0.052(3) 0.043(3) 0.040(2) 0.007(2) -0.010(2) 0.003(2)
C7 0.044(3) 0.037(2) 0.035(2) -0.004(2) 0.0004(19) 0.0011(19)
C8 0.039(2) 0.036(2) 0.031(2) -0.003(2) 0.0033(18) -0.0040(17)
C9 0.043(3) 0.041(2) 0.033(2) -0.004(2) 0.0097(19) -0.0018(18)
C10 0.049(3) 0.033(2) 0.037(2) -0.004(2) 0.001(2) -0.0022(18)
C11 0.047(3) 0.048(3) 0.042(2) 0.002(2) 0.009(2) -0.013(2)
C12 0.060(3) 0.050(3) 0.040(2) -0.008(3) 0.018(2) -0.005(2)
C13 0.061(3) 0.037(2) 0.037(2) -0.006(2) 0.009(2) -0.0048(19)
N1 0.048(2) 0.040(2) 0.0329(19) 0.0065(18) 0.0043(16) 0.0036(16)
N2 0.049(2) 0.057(3) 0.053(3) -0.004(2) -0.012(2) 0.016(2)
O1 0.0518(19) 0.0507(18) 0.0411(16) -0.0011(15) 0.0137(14) 0.0022(14)
O2 0.0366(17) 0.060(2) 0.0577(19) 0.0028(16) -0.0076(15) -0.0045(16)
O3 0.068(2) 0.0485(19) 0.0450(17) 0.0083(18) 0.0041(16) 0.0094(16)
O4 0.090(3) 0.052(2) 0.077(3) 0.018(2) -0.007(2) 0.0162(19)
O5 0.087(3) 0.098(3) 0.0394(19) -0.011(2) -0.0108(19) 0.0131(19)
Cl1 0.0894(11) 0.0479(7) 0.0718(9) 0.0188(7) 0.0221(7) 0.0146(6)
S1 0.0379(6) 0.0399(6) 0.0365(5) 0.0018(5) 0.0035(5) -0.0007(5)

loop_
_atom_type_symbol
_atom_type_description
_atom_type_scat_dispersion_real
_atom_type_scat_dispersion_imag
_atom_type_scat_source
C C 0.0033 0.0016 'International Tables Vol C Tables 4.2.6.8 and 6.1.1.4'
H H 0.0000 0.0000 'International Tables Vol C Tables 4.2.6.8 and 6.1.1.4'
N N 0.0061 0.0033 'International Tables Vol C Tables 4.2.6.8 and 6.1.1.4'
O O 0.0106 0.0060 'International Tables Vol C Tables 4.2.6.8 and 6.1.1.4'
Cl Cl 0.1484 0.1585 'International Tables Vol C Tables 4.2.6.8 and 6.1.1.4'
S S 0.1246 0.1234 'International Tables Vol C Tables 4.2.6.8 and 6.1.1.4'

loop_
_geom_angle_atom_site_label_1
_geom_angle_atom_site_label_2
_geom_angle_atom_site_label_3
_geom_angle
C6 C1 C2 117.8(4)
C6 C1 S1 119.0(3)
C2 C1 S1 123.1(3)
C3 C2 C1 121.9(4)
C3 C2 N2 116.7(4)
C1 C2 N2 121.5(4)
C4 C3 C2 119.0(4)
C4 C3 H3 120.5
C2 C3 H3 120.5
C3 C4 C5 120.7(4)
C3 C4 H4 119.7
C5 C4 H4 119.7
C6 C5 C4 120.2(4)
C6 C5 H5 119.9
C4 C5 H5 119.9
C5 C6 C1 120.4(4)
C5 C6 H6 119.8
C1 C6 H6 119.8
O3 C7 N1 121.3(4)
O3 C7 C8 124.1(4)
N1 C7 C8 114.5(4)
C13 C8 C9 119.9(4)
C13 C8 C7 118.3(4)
C9 C8 C7 121.7(4)
C10 C9 C8 119.5(4)
C10 C9 H9 120.2
C8 C9 H9 120.2
C11 C10 C9 120.8(4)
C11 C10 Cl1 121.0(3)
C9 C10 Cl1 118.2(3)
C10 C11 C12 119.2(4)
C10 C11 H11 120.4
C12 C11 H11 120.4
C13 C12 C11 120.8(4)
C13 C12 H12 119.6
C11 C12 H12 119.6
C12 C13 C8 119.7(4)
C12 C13 H13 120.2
C8 C13 H13 120.2
C7 N1 S1 123.9(3)
C7 N1 H1N 124(3)
S1 N1 H1N 108(3)
O4 N2 O5 126.1(4)
O4 N2 C2 116.9(4)
O5 N2 C2 117.0(4)
O2 S1 O1 120.19(19)
O2 S1 N1 108.94(18)
O1 S1 N1 104.51(18)
O2 S1 C1 107.76(19)
O1 S1 C1 108.41(19)
N1 S1 C1 106.23(18)

loop_
_geom_bond_atom_site_label_1
_geom_bond_atom_site_label_2
_geom_bond_distance
C1 C6 1.388(5)
C1 C2 1.389(6)
C1 S1 1.767(4)
C2 C3 1.371(6)
C2 N2 1.479(5)
C3 C4 1.366(6)
C3 H3 0.9300
C4 C5 1.373(6)
C4 H4 0.9300
C5 C6 1.372(6)
C5 H5 0.9300
C6 H6 0.9300
C7 O3 1.201(5)
C7 N1 1.399(5)
C7 C8 1.489(6)
C8 C13 1.379(5)
C8 C9 1.382(5)
C9 C10 1.381(6)
C9 H9 0.9300
C10 C11 1.369(6)
C10 Cl1 1.723(4)
C11 C12 1.378(6)
C11 H11 0.9300
C12 C13 1.374(6)
C12 H12 0.9300
C13 H13 0.9300
N1 S1 1.643(4)
N1 H1N 0.857(19)
N2 O4 1.207(5)
N2 O5 1.221(5)
O1 S1 1.426(3)
O2 S1 1.414(3)

loop_
_geom_hbond_atom_site_label_D
_geom_hbond_atom_site_label_H
_geom_hbond_atom_site_label_A
_geom_hbond_site_symmetry_A
_geom_hbond_distance_DH
_geom_hbond_distance_HA
_geom_hbond_distance_DA
_geom_hbond_angle_DHA
N1 H1N O1 5_575 0.857(19) 2.41(3) 3.193(4) 153(4)

loop_
_geom_torsion_atom_site_label_1
_geom_torsion_atom_site_label_2
_geom_torsion_atom_site_label_3
_geom_torsion_atom_site_label_4
_geom_torsion
C6 C1 C2 C3 -1.8(6)
S1 C1 C2 C3 174.5(3)
C6 C1 C2 N2 178.6(4)
S1 C1 C2 N2 -5.0(6)
C1 C2 C3 C4 1.8(7)
N2 C2 C3 C4 -178.7(4)
C2 C3 C4 C5 -0.7(7)
C3 C4 C5 C6 -0.2(7)
C4 C5 C6 C1 0.1(7)
C2 C1 C6 C5 0.9(6)
S1 C1 C6 C5 -175.6(3)
O3 C7 C8 C13 -22.3(6)
N1 C7 C8 C13 156.3(4)
O3 C7 C8 C9 159.5(4)
N1 C7 C8 C9 -21.9(6)
C13 C8 C9 C10 -1.7(6)
C7 C8 C9 C10 176.4(4)
C8 C9 C10 C11 0.5(6)
C8 C9 C10 Cl1 -178.1(3)
C9 C10 C11 C12 0.7(7)
Cl1 C10 C11 C12 179.3(3)
C10 C11 C12 C13 -0.7(7)
C11 C12 C13 C8 -0.4(7)
C9 C8 C13 C12 1.7(6)
C7 C8 C13 C12 -176.5(4)
O3 C7 N1 S1 0.6(6)
C8 C7 N1 S1 -178.1(3)
C3 C2 N2 O4 119.2(5)
C1 C2 N2 O4 -61.2(6)
C3 C2 N2 O5 -60.2(6)
C1 C2 N2 O5 119.4(5)
C7 N1 S1 O2 -50.4(4)
C7 N1 S1 O1 179.9(3)
C7 N1 S1 C1 65.4(4)
C6 C1 S1 O2 17.3(4)
C2 C1 S1 O2 -159.0(3)
C6 C1 S1 O1 148.9(3)
C2 C1 S1 O1 -27.4(4)
C6 C1 S1 N1 -99.3(3)
C2 C1 S1 N1 84.4(4)
